data_7114421
loop_
_publ_author_name
'Chisholm, Malcolm H.'
'Davidson, Ernest R.'
'Pink, Maren'
'Quinlan, Kristine B.'

_publ_section_title
;
 Insights into the Schrock 'chop-chop' reaction gained from density
 functional theory and preparation and structure of W2(\m-PhCCPh)(SC6H4-2-Me)6
;
_journal_issue 23
_journal_name_full 'Chemical Communications'
_journal_page_first 2770
_journal_page_last 2771
_journal_paper_doi 10.1039/b208819c
_journal_year 2002
_chemical_formula_moiety 'C56 H52 S6 W2, 2 (C7 H8)'
_chemical_formula_sum 'C70 H68 S6 W2'
_chemical_formula_weight 1469.30
_space_group_IT_number 2
_symmetry_cell_setting triclinic
_symmetry_space_group_name_Hall '-P 1'
_symmetry_space_group_name_H-M 'P -1'
_atom_sites_solution_hydrogens geom
_atom_sites_solution_primary direct
_atom_sites_solution_secondary difmap
_audit_creation_method SHELXL-97
_cell_angle_alpha 76.4410(10)
_cell_angle_beta 83.1640(10)
_cell_angle_gamma 71.0180(10)
_cell_formula_units_Z 2
_cell_length_a 11.8401(6)
_cell_length_b 13.5667(7)
_cell_length_c 21.2496(11)
_cell_measurement_reflns_used 7628
_cell_measurement_temperature 120(2)
_cell_measurement_theta_max 27.5
_cell_measurement_theta_min 2.3
_cell_volume 3134.4(3)
_computing_cell_refinement 'SAINT (Bruker, current version)'
_computing_data_collection 'SMART (Bruker, current version)'
_computing_data_reduction 'SAINT (Bruker, current version)'
_computing_molecular_graphics 'SHELXTL (Bruker), XTEL (Local Library)'
_computing_publication_material 'SHELXTL (Bruker)'
_computing_structure_refinement 'SHELXL-97 (Sheldrick, 1997)'
_computing_structure_solution 'SIR-92 (Altomare et al., 1993)'
_diffrn_ambient_temperature 120(2)
_diffrn_detector 'CCD area detector'
_diffrn_detector_area_resol_mean 44.52
_diffrn_detector_type 'Bruker SMART 6000'
_diffrn_measured_fraction_theta_full 0.998
_diffrn_measured_fraction_theta_max 0.998
_diffrn_measurement_details '0.30 degree frames measured for 50 seconds each'
_diffrn_measurement_device 'three-circle goniometer with fixed chi'
_diffrn_measurement_device_type 'Bruker Platform goniometer'
_diffrn_measurement_method \w-scans
_diffrn_radiation_monochromator graphite
_diffrn_radiation_source 'fine-focus sealed tube'
_diffrn_radiation_type MoK\a
_diffrn_radiation_wavelength 0.71073
_diffrn_reflns_av_R_equivalents 0.0690
_diffrn_reflns_av_sigmaI/netI 0.0695
_diffrn_reflns_limit_h_max 15
_diffrn_reflns_limit_h_min -15
_diffrn_reflns_limit_k_max 17
_diffrn_reflns_limit_k_min -17
_diffrn_reflns_limit_l_max 27
_diffrn_reflns_limit_l_min -27
_diffrn_reflns_number 47579
_diffrn_reflns_theta_full 27.53
_diffrn_reflns_theta_max 27.53
_diffrn_reflns_theta_min 2.03
_diffrn_standards_decay_% 0.0
_diffrn_standards_interval_time 34
_diffrn_standards_number 226
_exptl_absorpt_coefficient_mu 3.908
_exptl_absorpt_correction_T_max 0.7451
_exptl_absorpt_correction_T_min 0.6960
_exptl_absorpt_correction_type multi-scan
_exptl_absorpt_process_details 'SADABS, R. Blessing (1995)'
_exptl_crystal_colour brown
_exptl_crystal_density_diffrn 1.557
_exptl_crystal_density_method 'not measured'
_exptl_crystal_description block
_exptl_crystal_F_000 1464
_exptl_crystal_size_max 0.10
_exptl_crystal_size_mid 0.10
_exptl_crystal_size_min 0.08
_refine_diff_density_max 1.797
_refine_diff_density_min -1.342
_refine_diff_density_rms 0.150
_refine_ls_extinction_method none
_refine_ls_goodness_of_fit_ref 1.003
_refine_ls_hydrogen_treatment riding
_refine_ls_matrix_type full
_refine_ls_number_parameters 717
_refine_ls_number_reflns 14407
_refine_ls_number_restraints 123
_refine_ls_restrained_S_all 1.111
_refine_ls_R_factor_all 0.0757
_refine_ls_R_factor_gt 0.0408
_refine_ls_shift/su_max 0.002
_refine_ls_shift/su_mean 0.000
_refine_ls_structure_factor_coef Fsqd
_refine_ls_weighting_details
;
calc w==1/[\s^2^(Fo^2^)+(0.0455P)^2^+0.0000P] where 
P==(Fo^2^+2Fc^2^)/3
;
_refine_ls_weighting_scheme calc
_refine_ls_wR_factor_gt 0.0855
_refine_ls_wR_factor_ref 0.0972
_reflns_number_gt 10058
_reflns_number_total 14407
_reflns_threshold_expression >2sigma(I)
_cod_data_source_file b208819c.txt
_cod_data_source_block 02072
_cod_depositor_comments
;
The following automatic conversions were performed:

'_exptl_absorpt_correction_type' value 'multi-scans' was replaced
with the value 'multi-scan' as specified in the replacement file
'src/cod-tools/trunk/data/replacement-values/replacement_values.lst'.

Automatic conversion script
Id: cif_fix_values 5376 2017-05-30 11:51:03Z andrius 
;
_cod_original_sg_symbol_H-M P-1
_cod_database_code 7114421

loop_
_symmetry_equiv_pos_as_xyz
'x, y, z'
'-x, -y, -z'

loop_
_atom_site_label
_atom_site_type_symbol
_atom_site_fract_x
_atom_site_fract_y
_atom_site_fract_z
_atom_site_U_iso_or_equiv
_atom_site_adp_type
_atom_site_occupancy
_atom_site_symmetry_multiplicity
_atom_site_calc_flag
_atom_site_refinement_flags
_atom_site_disorder_assembly
_atom_site_disorder_group
W1 W 0.37660(2) 0.40586(2) 0.229698(11) 0.02288(7) Uani 1 1 d . A .
W2 W 0.17308(2) 0.40076(2) 0.292242(12) 0.02472(8) Uani 1 1 d . A .
S1 S 0.53577(14) 0.42601(14) 0.27700(8) 0.0296(4) Uani 1 1 d . . .
S2 S 0.49077(15) 0.39206(15) 0.13345(8) 0.0312(4) Uani 1 1 d . . .
S3 S 0.19698(14) 0.40527(13) 0.17747(7) 0.0268(3) Uani 1 1 d . . .
S4 S 0.10480(15) 0.24979(15) 0.32145(8) 0.0329(4) Uani 1 1 d . . .
S5 S 0.00664(15) 0.49705(16) 0.34626(9) 0.0367(4) Uani 1 1 d . . .
S6 S 0.22627(14) 0.56792(13) 0.24343(7) 0.0260(3) Uani 1 1 d . . .
C1 C 0.5611(6) 0.5513(6) 0.2528(3) 0.0339(16) Uani 1 1 d . . .
C2 C 0.5219(7) 0.6217(6) 0.1961(3) 0.0391(17) Uani 1 1 d . . .
H2 H 0.4785 0.6042 0.1677 0.047 Uiso 1 1 calc R . .
C3 C 0.5458(9) 0.7188(7) 0.1801(4) 0.059(3) Uani 1 1 d . . .
H3 H 0.5192 0.7674 0.1407 0.071 Uiso 1 1 calc R . .
C4 C 0.6081(9) 0.7443(8) 0.2214(5) 0.067(3) Uani 1 1 d . . .
H4 H 0.6234 0.8109 0.2114 0.081 Uiso 1 1 calc R . .
C5 C 0.6479(9) 0.6716(8) 0.2777(5) 0.062(3) Uani 1 1 d . . .
H5 H 0.6915 0.6899 0.3056 0.074 Uiso 1 1 calc R . .
C6 C 0.6279(7) 0.5738(7) 0.2959(4) 0.0435(19) Uani 1 1 d . . .
C7 C 0.6708(7) 0.5000(7) 0.3569(4) 0.054(2) Uani 1 1 d . . .
H7A H 0.7239 0.5261 0.3761 0.082 Uiso 1 1 calc R . .
H7B H 0.7147 0.4292 0.3482 0.082 Uiso 1 1 calc R . .
H7C H 0.6025 0.4953 0.3870 0.082 Uiso 1 1 calc R . .
C8 C 0.4137(7) 0.3943(6) 0.0659(3) 0.0377(17) Uani 1 1 d . . .
C9 C 0.4264(7) 0.2967(7) 0.0493(3) 0.0445(19) Uani 1 1 d . . .
H9 H 0.4704 0.2316 0.0757 0.053 Uiso 1 1 calc R . .
C10 C 0.3745(8) 0.2958(8) -0.0056(4) 0.055(2) Uani 1 1 d . . .
H10 H 0.3833 0.2301 -0.0172 0.066 Uiso 1 1 calc R . .
C11 C 0.3101(8) 0.3903(9) -0.0432(4) 0.060(3) Uani 1 1 d . . .
H11 H 0.2735 0.3900 -0.0806 0.072 Uiso 1 1 calc R . .
C12 C 0.2989(7) 0.4857(8) -0.0264(4) 0.053(2) Uani 1 1 d . . .
H12 H 0.2556 0.5505 -0.0532 0.063 Uiso 1 1 calc R . .
C13 C 0.3485(7) 0.4896(7) 0.0280(3) 0.0397(18) Uani 1 1 d . . .
C14 C 0.3338(7) 0.5944(7) 0.0442(4) 0.052(2) Uani 1 1 d . . .
H14A H 0.4126 0.6002 0.0489 0.078 Uiso 1 1 calc R . .
H14B H 0.2861 0.5996 0.0849 0.078 Uiso 1 1 calc R . .
H14C H 0.2930 0.6521 0.0094 0.078 Uiso 1 1 calc R . .
C15 C 0.2008(6) 0.2867(5) 0.1525(3) 0.0292(15) Uani 1 1 d . . .
C16 C 0.2798(6) 0.1881(6) 0.1779(3) 0.0369(17) Uani 1 1 d . . .
H16 H 0.3310 0.1821 0.2107 0.044 Uiso 1 1 calc R . .
C17 C 0.2847(7) 0.0987(6) 0.1560(4) 0.0442(19) Uani 1 1 d . . .
H17 H 0.3386 0.0312 0.1739 0.053 Uiso 1 1 calc R . .
C18 C 0.2107(8) 0.1080(7) 0.1079(4) 0.052(2) Uani 1 1 d . . .
H18 H 0.2148 0.0472 0.0918 0.063 Uiso 1 1 calc R . .
C19 C 0.1304(8) 0.2065(7) 0.0832(3) 0.045(2) Uani 1 1 d . . .
H19 H 0.0784 0.2114 0.0510 0.054 Uiso 1 1 calc R . .
C20 C 0.1237(6) 0.2983(6) 0.1041(3) 0.0376(17) Uani 1 1 d . . .
C21 C 0.0394(6) 0.4027(6) 0.0741(3) 0.0431(19) Uani 1 1 d . . .
H21A H -0.0058 0.3923 0.0417 0.065 Uiso 1 1 calc R . .
H21B H 0.0846 0.4516 0.0530 0.065 Uiso 1 1 calc R . .
H21C H -0.0161 0.4330 0.1077 0.065 Uiso 1 1 calc R . .
C22 C -0.0065(6) 0.2565(6) 0.2700(3) 0.0307(15) Uani 1 1 d . . .
C23 C -0.0892(5) 0.3537(6) 0.2411(3) 0.0321(15) Uani 1 1 d . . .
H23 H -0.0854 0.4191 0.2482 0.039 Uiso 1 1 calc R . .
C24 C -0.1752(6) 0.3538(6) 0.2029(3) 0.0382(17) Uani 1 1 d . . .
H24 H -0.2321 0.4192 0.1847 0.046 Uiso 1 1 calc R . .
C25 C -0.1791(6) 0.2590(7) 0.1910(3) 0.0424(19) Uani 1 1 d . . .
H25 H -0.2370 0.2592 0.1635 0.051 Uiso 1 1 calc R . .
C26 C -0.0989(7) 0.1648(6) 0.2190(4) 0.0421(18) Uani 1 1 d . . .
H26 H -0.1032 0.1002 0.2109 0.051 Uiso 1 1 calc R . .
C27 C -0.0117(6) 0.1601(6) 0.2588(3) 0.0350(16) Uani 1 1 d . . .
C28 C 0.0735(7) 0.0549(6) 0.2901(4) 0.054(2) Uani 1 1 d . . .
H28A H 0.0662 -0.0020 0.2713 0.081 Uiso 1 1 calc R . .
H28B H 0.0541 0.0402 0.3368 0.081 Uiso 1 1 calc R . .
H28C H 0.1556 0.0582 0.2826 0.081 Uiso 1 1 calc R . .
C29 C -0.0196(5) 0.6364(6) 0.3343(3) 0.0399(18) Uani 0.657(16) 1 d PD A 1
C30 C -0.0611(5) 0.7008(6) 0.2738(4) 0.0437(19) Uani 0.657(16) 1 d PD A 1
H30 H -0.0672 0.6693 0.2394 0.052 Uiso 0.657(16) 1 calc PR A 1
C31 C -0.0929(5) 0.8113(6) 0.2655(4) 0.048(2) Uani 0.657(16) 1 d PD A 1
H31 H -0.1206 0.8552 0.2250 0.057 Uiso 0.657(16) 1 calc PR A 1
C32 C -0.0849(6) 0.8573(7) 0.3147(4) 0.052(2) Uani 0.657(16) 1 d PD A 1
H32 H -0.1077 0.9327 0.3083 0.063 Uiso 0.657(16) 1 calc PR A 1
C33 C -0.0440(6) 0.7953(7) 0.3736(4) 0.053(2) Uani 0.657(16) 1 d PD A 1
H33 H -0.0377 0.8285 0.4072 0.063 Uiso 0.657(16) 1 calc PR A 1
C34 C -0.0113(5) 0.6834(7) 0.3847(3) 0.046(2) Uani 0.657(16) 1 d PD A 1
C35 C 0.0306(9) 0.6192(11) 0.4526(5) 0.056(4) Uani 0.657(16) 1 d PD A 1
H35A H -0.0084 0.5637 0.4672 0.083 Uiso 0.657(16) 1 calc PR A 1
H35B H 0.0092 0.6671 0.4832 0.083 Uiso 0.657(16) 1 calc PR A 1
H35C H 0.1175 0.5862 0.4505 0.083 Uiso 0.657(16) 1 calc PR A 1
C29D C -0.0196(5) 0.6364(6) 0.3343(3) 0.0399(18) Uani 0.343(16) 1 d PD A 2
C34D C -0.0113(5) 0.6834(7) 0.3847(3) 0.046(2) Uani 0.343(16) 1 d PD A 2
H34D H 0.0157 0.6408 0.4256 0.056 Uiso 0.343(16) 1 calc PR A 2
C33D C -0.0440(6) 0.7953(7) 0.3736(4) 0.053(2) Uani 0.343(16) 1 d PD A 2
H33D H -0.0377 0.8285 0.4072 0.063 Uiso 0.343(16) 1 calc PR A 2
C32D C -0.0849(6) 0.8573(7) 0.3147(4) 0.052(2) Uani 0.343(16) 1 d PD A 2
H32D H -0.1077 0.9327 0.3083 0.063 Uiso 0.343(16) 1 calc PR A 2
C31D C -0.0929(5) 0.8113(6) 0.2655(4) 0.048(2) Uani 0.343(16) 1 d PD A 2
H31D H -0.1206 0.8552 0.2250 0.057 Uiso 0.343(16) 1 calc PR A 2
C30D C -0.0611(5) 0.7008(6) 0.2738(4) 0.0437(19) Uani 0.343(16) 1 d PD A 2
C35D C -0.0769(15) 0.6558(18) 0.2155(9) 0.084(12) Uani 0.343(16) 1 d PD A 2
H35D H -0.1138 0.7149 0.1803 0.127 Uiso 0.343(16) 1 calc PR A 2
H35E H -0.1283 0.6099 0.2293 0.127 Uiso 0.343(16) 1 calc PR A 2
H35F H 0.0014 0.6141 0.2000 0.127 Uiso 0.343(16) 1 calc PR A 2
C36 C 0.2641(5) 0.6406(5) 0.2939(3) 0.0275(14) Uani 1 1 d . A .
C37 C 0.2973(6) 0.5923(6) 0.3568(3) 0.0297(15) Uani 1 1 d . . .
H37 H 0.2996 0.5204 0.3737 0.036 Uiso 1 1 calc R A .
C38 C 0.3274(6) 0.6493(6) 0.3952(3) 0.0358(16) Uani 1 1 d . A .
H38 H 0.3500 0.6170 0.4384 0.043 Uiso 1 1 calc R . .
C39 C 0.3239(6) 0.7541(6) 0.3693(4) 0.0411(18) Uani 1 1 d . . .
H39 H 0.3443 0.7938 0.3951 0.049 Uiso 1 1 calc R A .
C40 C 0.2915(6) 0.8006(6) 0.3072(4) 0.0382(17) Uani 1 1 d . A .
H40 H 0.2916 0.8719 0.2902 0.046 Uiso 1 1 calc R . .
C41 C 0.2585(6) 0.7463(6) 0.2684(3) 0.0344(16) Uani 1 1 d . . .
C42 C 0.2188(7) 0.8022(6) 0.1997(4) 0.0449(19) Uani 1 1 d . A .
H42A H 0.2324 0.8719 0.1887 0.067 Uiso 1 1 calc R . .
H42B H 0.1335 0.8121 0.1975 0.067 Uiso 1 1 calc R . .
H42C H 0.2649 0.7586 0.1690 0.067 Uiso 1 1 calc R . .
C43 C 0.3865(5) 0.2753(5) 0.2974(3) 0.0249(13) Uani 1 1 d . . .
C44 C 0.3139(5) 0.3267(5) 0.3457(3) 0.0242(13) Uani 1 1 d . A .
C45 C 0.4524(6) 0.1612(5) 0.3058(3) 0.0281(14) Uani 1 1 d . A .
C46 C 0.4218(7) 0.0877(6) 0.3572(3) 0.0381(17) Uani 1 1 d . . .
H46 H 0.3583 0.1119 0.3872 0.046 Uiso 1 1 calc R A .
C47 C 0.4828(8) -0.0192(6) 0.3648(4) 0.049(2) Uani 1 1 d . A .
H47 H 0.4593 -0.0688 0.3990 0.059 Uiso 1 1 calc R . .
C48 C 0.5777(8) -0.0550(7) 0.3230(4) 0.053(2) Uani 1 1 d . . .
H48 H 0.6214 -0.1287 0.3294 0.063 Uiso 1 1 calc R A .
C49 C 0.6092(7) 0.0156(6) 0.2722(4) 0.047(2) Uani 1 1 d . A .
H49 H 0.6731 -0.0095 0.2426 0.056 Uiso 1 1 calc R . .
C50 C 0.5482(6) 0.1235(6) 0.2637(3) 0.0370(16) Uani 1 1 d . . .
H50 H 0.5717 0.1722 0.2288 0.044 Uiso 1 1 calc R A .
C51 C 0.3471(5) 0.3145(5) 0.4123(3) 0.0271(14) Uani 1 1 d . . .
C52 C 0.4687(6) 0.2767(5) 0.4270(3) 0.0285(14) Uani 1 1 d . A .
H52 H 0.5284 0.2550 0.3947 0.034 Uiso 1 1 calc R . .
C53 C 0.5015(6) 0.2710(6) 0.4891(3) 0.0333(16) Uani 1 1 d . . .
H53 H 0.5837 0.2474 0.4986 0.040 Uiso 1 1 calc R A .
C54 C 0.4150(6) 0.2997(6) 0.5365(3) 0.0367(17) Uani 1 1 d . A .
H54 H 0.4373 0.2952 0.5788 0.044 Uiso 1 1 calc R . .
C55 C 0.2947(6) 0.3353(6) 0.5223(3) 0.0420(18) Uani 1 1 d . . .
H55 H 0.2351 0.3545 0.5552 0.050 Uiso 1 1 calc R A .
C56 C 0.2617(6) 0.3429(6) 0.4609(3) 0.0360(17) Uani 1 1 d . A .
H56 H 0.1794 0.3679 0.4517 0.043 Uiso 1 1 calc R . .
C1S C -0.0784(10) 0.8708(14) 0.0804(8) 0.091(3) Uani 0.61(2) 1 d PGDU B 1
C2S C -0.1989(12) 0.8820(14) 0.0781(15) 0.099(5) Uani 0.61(2) 1 d PGDU B 1
H2S H -0.2227 0.8224 0.0761 0.119 Uiso 0.61(2) 1 calc PR B 1
C3S C -0.2844(9) 0.9803(16) 0.0788(18) 0.114(7) Uani 0.61(2) 1 d PGDU B 1
H3S H -0.3667 0.9880 0.0772 0.137 Uiso 0.61(2) 1 calc PR B 1
C4S C -0.2495(14) 1.0675(14) 0.0818(14) 0.114(4) Uani 0.61(2) 1 d PGDU B 1
H4S H -0.3080 1.1347 0.0822 0.137 Uiso 0.61(2) 1 calc PR B 1
C5S C -0.1290(16) 1.0563(15) 0.0840(11) 0.096(4) Uani 0.61(2) 1 d PGDU B 1
H5S H -0.1052 1.1159 0.0860 0.116 Uiso 0.61(2) 1 calc PR B 1
C6S C -0.0435(11) 0.9580(17) 0.0834(9) 0.094(3) Uani 0.61(2) 1 d PGDU B 1
H6S H 0.0389 0.9504 0.0849 0.113 Uiso 0.61(2) 1 calc PR B 1
C7S C 0.0111(17) 0.7572(16) 0.0824(12) 0.113(5) Uani 0.61(2) 1 d PGDU B 1
H7D H 0.0714 0.7425 0.1140 0.170 Uiso 0.61(2) 1 calc PR B 1
H7E H 0.0505 0.7529 0.0394 0.170 Uiso 0.61(2) 1 calc PR B 1
H7F H -0.0322 0.7045 0.0949 0.170 Uiso 0.61(2) 1 calc PR B 1
C1D C -0.0906(18) 0.833(2) 0.0855(17) 0.091(3) Uani 0.39(2) 1 d PGDU B 3
C2D C -0.2146(17) 0.869(2) 0.093(3) 0.099(5) Uani 0.39(2) 1 d PGDU B 3
H2D H -0.2593 0.8209 0.0971 0.119 Uiso 0.39(2) 1 calc PR B 3
C3D C -0.2730(16) 0.976(2) 0.093(3) 0.114(7) Uani 0.39(2) 1 d PGDU B 3
H3D H -0.3578 1.0007 0.0980 0.137 Uiso 0.39(2) 1 calc PR B 3
C4D C -0.208(3) 1.046(2) 0.087(2) 0.114(4) Uani 0.39(2) 1 d PGDU B 3
H4D H -0.2475 1.1195 0.0869 0.137 Uiso 0.39(2) 1 calc PR B 3
C5D C -0.084(2) 1.010(2) 0.0794(17) 0.096(4) Uani 0.39(2) 1 d PGDU B 3
H5D H -0.0388 1.0585 0.0749 0.116 Uiso 0.39(2) 1 calc PR B 3
C6D C -0.0251(15) 0.903(3) 0.0788(14) 0.094(3) Uani 0.39(2) 1 d PGDU B 3
H6D H 0.0597 0.8787 0.0739 0.113 Uiso 0.39(2) 1 calc PR B 3
C7D C -0.025(3) 0.712(2) 0.089(2) 0.113(5) Uani 0.39(2) 1 d PDU B 3
H7G H -0.0798 0.6713 0.1072 0.170 Uiso 0.39(2) 1 calc PR B 3
H7H H 0.0439 0.6891 0.1162 0.170 Uiso 0.39(2) 1 calc PR B 3
H7I H 0.0030 0.7005 0.0450 0.170 Uiso 0.39(2) 1 calc PR B 3
C8S C 0.7613(11) 0.0156(10) 0.4667(7) 0.042(3) Uani 0.621(11) 1 d PGU C 1
C9S C 0.8149(11) 0.0346(10) 0.5155(5) 0.057(4) Uani 0.621(11) 1 d PGU C 1
H9S H 0.8229 -0.0122 0.5569 0.069 Uiso 0.621(11) 1 calc PR C 1
C10S C 0.8568(11) 0.1221(11) 0.5039(6) 0.069(4) Uani 0.621(11) 1 d PGU C 1
H10S H 0.8934 0.1351 0.5372 0.083 Uiso 0.621(11) 1 calc PR C 1
C11S C 0.8451(13) 0.1906(12) 0.4434(7) 0.066(4) Uani 0.621(11) 1 d PGU C 1
H11S H 0.8737 0.2504 0.4354 0.079 Uiso 0.621(11) 1 calc PR C 1
C12S C 0.7915(15) 0.1716(15) 0.3946(5) 0.051(3) Uani 0.621(11) 1 d PGU C 1
H12S H 0.7836 0.2184 0.3533 0.061 Uiso 0.621(11) 1 calc PR C 1
C13S C 0.7497(14) 0.0841(14) 0.4063(6) 0.046(3) Uani 0.621(11) 1 d PGU C 1
H13S H 0.7131 0.0711 0.3729 0.055 Uiso 0.621(11) 1 calc PR C 1
C14S C 0.7161(12) -0.0744(11) 0.4783(6) 0.054(3) Uani 0.621(11) 1 d PU C 1
H14D H 0.7693 -0.1353 0.5067 0.081 Uiso 0.621(11) 1 calc PR C 1
H14E H 0.7126 -0.0934 0.4370 0.081 Uiso 0.621(11) 1 calc PR C 1
H14F H 0.6358 -0.0556 0.4992 0.081 Uiso 0.621(11) 1 calc PR C 1
C8D C 0.846(2) 0.1611(17) 0.4640(9) 0.042(3) Uani 0.379(11) 1 d PGU C 3
C9D C 0.794(3) 0.158(3) 0.4093(8) 0.057(4) Uani 0.379(11) 1 d PGU C 3
H9D H 0.7860 0.2146 0.3723 0.069 Uiso 0.379(11) 1 calc PR C 3
C10D C 0.755(3) 0.072(3) 0.4087(12) 0.069(4) Uani 0.379(11) 1 d PGU C 3
H10D H 0.7199 0.0701 0.3713 0.083 Uiso 0.379(11) 1 calc PR C 3
C11D C 0.768(2) -0.011(2) 0.4628(16) 0.066(4) Uani 0.379(11) 1 d PGU C 3
H11D H 0.7407 -0.0693 0.4624 0.079 Uiso 0.379(11) 1 calc PR C 3
C12D C 0.819(2) -0.0076(15) 0.5175(12) 0.051(3) Uani 0.379(11) 1 d PGU C 3
H12D H 0.8275 -0.0642 0.5544 0.061 Uiso 0.379(11) 1 calc PR C 3
C13D C 0.8583(19) 0.0783(15) 0.5180(7) 0.046(3) Uani 0.379(11) 1 d PGU C 3
H13D H 0.8936 0.0803 0.5554 0.055 Uiso 0.379(11) 1 calc PR C 3
C14D C 0.890(2) 0.2552(18) 0.4617(10) 0.054(3) Uani 0.379(11) 1 d PU C 3
H14D' H 0.8502 0.3146 0.4274 0.081 Uiso 0.379(11) 1 calc PR C 3
H14E' H 0.9763 0.2348 0.4528 0.081 Uiso 0.379(11) 1 calc PR C 3
H14F' H 0.8705 0.2770 0.5036 0.081 Uiso 0.379(11) 1 calc PR C 3

loop_
_atom_site_aniso_label
_atom_site_aniso_U_11
_atom_site_aniso_U_22
_atom_site_aniso_U_33
_atom_site_aniso_U_23
_atom_site_aniso_U_13
_atom_site_aniso_U_12
W1 0.01871(13) 0.03256(16) 0.02106(13) -0.00737(11) -0.00201(10) -0.01122(11)
W2 0.01709(13) 0.03678(17) 0.02186(14) -0.00456(11) -0.00386(10) -0.01045(11)
S1 0.0195(8) 0.0420(10) 0.0329(9) -0.0133(7) -0.0021(7) -0.0129(7)
S2 0.0274(8) 0.0476(11) 0.0241(8) -0.0110(7) 0.0010(7) -0.0171(8)
S3 0.0236(8) 0.0380(9) 0.0228(8) -0.0045(7) -0.0056(6) -0.0148(7)
S4 0.0261(8) 0.0444(10) 0.0299(9) 0.0033(7) -0.0086(7) -0.0185(8)
S5 0.0207(8) 0.0501(11) 0.0358(9) -0.0073(8) 0.0011(7) -0.0085(8)
S6 0.0219(8) 0.0333(9) 0.0255(8) -0.0073(7) -0.0040(6) -0.0104(7)
C1 0.027(4) 0.042(4) 0.039(4) -0.019(3) 0.010(3) -0.014(3)
C2 0.042(4) 0.048(5) 0.035(4) -0.016(3) 0.010(3) -0.024(4)
C3 0.081(7) 0.058(6) 0.052(5) -0.025(4) 0.028(5) -0.041(5)
C4 0.096(8) 0.066(6) 0.070(6) -0.036(5) 0.034(6) -0.063(6)
C5 0.074(7) 0.079(7) 0.058(6) -0.039(5) 0.018(5) -0.049(6)
C6 0.035(4) 0.062(5) 0.049(5) -0.030(4) 0.012(4) -0.029(4)
C7 0.045(5) 0.077(6) 0.059(5) -0.034(5) -0.010(4) -0.026(4)
C8 0.040(4) 0.062(5) 0.022(3) -0.014(3) 0.008(3) -0.029(4)
C9 0.050(5) 0.064(5) 0.031(4) -0.013(4) 0.006(3) -0.033(4)
C10 0.062(6) 0.083(7) 0.042(5) -0.031(5) 0.010(4) -0.045(5)
C11 0.051(5) 0.118(9) 0.026(4) -0.020(5) 0.004(4) -0.045(6)
C12 0.043(5) 0.089(7) 0.028(4) -0.001(4) -0.006(3) -0.028(5)
C13 0.034(4) 0.066(5) 0.022(3) -0.006(3) 0.004(3) -0.025(4)
C14 0.043(5) 0.056(5) 0.044(5) 0.004(4) 0.004(4) -0.011(4)
C15 0.032(4) 0.042(4) 0.024(3) -0.012(3) 0.000(3) -0.023(3)
C16 0.033(4) 0.044(4) 0.037(4) -0.005(3) -0.009(3) -0.016(3)
C17 0.053(5) 0.039(4) 0.048(5) -0.008(4) -0.012(4) -0.020(4)
C18 0.076(6) 0.057(6) 0.043(5) -0.018(4) -0.003(4) -0.042(5)
C19 0.057(5) 0.062(6) 0.032(4) -0.014(4) -0.003(4) -0.039(4)
C20 0.035(4) 0.056(5) 0.031(4) -0.007(3) -0.002(3) -0.029(4)
C21 0.034(4) 0.071(6) 0.031(4) -0.002(4) -0.014(3) -0.027(4)
C22 0.020(3) 0.045(4) 0.031(4) -0.007(3) 0.001(3) -0.017(3)
C23 0.016(3) 0.043(4) 0.038(4) -0.012(3) -0.002(3) -0.007(3)
C24 0.024(4) 0.055(5) 0.033(4) -0.002(3) -0.004(3) -0.013(3)
C25 0.027(4) 0.073(6) 0.033(4) -0.011(4) -0.005(3) -0.023(4)
C26 0.040(4) 0.049(5) 0.044(4) -0.008(4) -0.013(4) -0.020(4)
C27 0.029(4) 0.044(4) 0.036(4) -0.005(3) -0.007(3) -0.017(3)
C28 0.047(5) 0.041(5) 0.075(6) -0.003(4) -0.021(4) -0.016(4)
C29 0.015(3) 0.054(5) 0.047(4) -0.013(4) 0.003(3) -0.005(3)
C30 0.028(4) 0.054(5) 0.041(4) -0.014(4) 0.001(3) 0.000(3)
C31 0.027(4) 0.050(5) 0.058(5) -0.016(4) -0.002(4) 0.001(3)
C32 0.026(4) 0.059(6) 0.070(6) -0.022(5) -0.002(4) -0.005(4)
C33 0.026(4) 0.076(6) 0.072(6) -0.043(5) 0.001(4) -0.018(4)
C34 0.021(4) 0.083(6) 0.044(4) -0.026(4) 0.001(3) -0.019(4)
C35 0.031(7) 0.097(11) 0.038(7) -0.031(7) -0.002(5) -0.008(7)
C29D 0.015(3) 0.054(5) 0.047(4) -0.013(4) 0.003(3) -0.005(3)
C34D 0.021(4) 0.083(6) 0.044(4) -0.026(4) 0.001(3) -0.019(4)
C33D 0.026(4) 0.076(6) 0.072(6) -0.043(5) 0.001(4) -0.018(4)
C32D 0.026(4) 0.059(6) 0.070(6) -0.022(5) -0.002(4) -0.005(4)
C31D 0.027(4) 0.050(5) 0.058(5) -0.016(4) -0.002(4) 0.001(3)
C30D 0.028(4) 0.054(5) 0.041(4) -0.014(4) 0.001(3) 0.000(3)
C35D 0.07(2) 0.048(18) 0.09(2) 0.014(16) 0.014(18) 0.017(15)
C36 0.021(3) 0.040(4) 0.025(3) -0.010(3) -0.004(3) -0.010(3)
C37 0.021(3) 0.034(4) 0.034(4) -0.012(3) -0.003(3) -0.005(3)
C38 0.030(4) 0.046(5) 0.035(4) -0.016(3) -0.008(3) -0.008(3)
C39 0.032(4) 0.054(5) 0.043(4) -0.025(4) -0.010(3) -0.008(3)
C40 0.034(4) 0.031(4) 0.051(5) -0.016(3) -0.007(3) -0.005(3)
C41 0.025(3) 0.037(4) 0.040(4) -0.009(3) -0.013(3) -0.003(3)
C42 0.049(5) 0.037(4) 0.047(5) -0.002(4) -0.009(4) -0.014(4)
C43 0.019(3) 0.035(4) 0.026(3) -0.005(3) -0.006(2) -0.015(3)
C44 0.019(3) 0.037(4) 0.022(3) -0.009(3) -0.003(2) -0.014(3)
C45 0.024(3) 0.035(4) 0.028(3) -0.009(3) -0.008(3) -0.009(3)
C46 0.037(4) 0.042(4) 0.038(4) -0.008(3) -0.002(3) -0.016(3)
C47 0.065(6) 0.031(4) 0.051(5) -0.008(4) -0.008(4) -0.012(4)
C48 0.056(5) 0.036(5) 0.058(5) -0.011(4) -0.019(4) 0.003(4)
C49 0.048(5) 0.046(5) 0.040(4) -0.018(4) -0.005(4) 0.001(4)
C50 0.032(4) 0.049(5) 0.031(4) -0.008(3) -0.006(3) -0.012(3)
C51 0.022(3) 0.037(4) 0.023(3) -0.009(3) -0.007(3) -0.005(3)
C52 0.025(3) 0.037(4) 0.026(3) -0.012(3) 0.001(3) -0.009(3)
C53 0.024(3) 0.050(4) 0.028(3) -0.009(3) -0.010(3) -0.010(3)
C54 0.033(4) 0.053(5) 0.022(3) -0.008(3) -0.010(3) -0.008(3)
C55 0.025(4) 0.065(5) 0.031(4) -0.013(4) 0.002(3) -0.008(3)
C56 0.021(3) 0.066(5) 0.024(3) -0.016(3) -0.005(3) -0.012(3)
C1S 0.098(5) 0.149(7) 0.045(6) -0.027(8) -0.017(6) -0.053(5)
C2S 0.098(5) 0.167(8) 0.059(15) -0.050(9) -0.003(7) -0.060(5)
C3S 0.088(5) 0.173(8) 0.11(2) -0.066(11) 0.022(7) -0.065(5)
C4S 0.087(6) 0.170(9) 0.113(11) -0.061(11) 0.023(11) -0.064(5)
C5S 0.087(6) 0.158(8) 0.067(9) -0.048(11) 0.023(10) -0.062(6)
C6S 0.095(5) 0.154(9) 0.054(8) -0.036(11) -0.010(7) -0.054(5)
C7S 0.116(7) 0.147(8) 0.091(11) -0.025(12) -0.045(11) -0.046(5)
C1D 0.098(5) 0.149(7) 0.045(6) -0.027(8) -0.017(6) -0.053(5)
C2D 0.098(5) 0.167(8) 0.059(15) -0.050(9) -0.003(7) -0.060(5)
C3D 0.088(5) 0.173(8) 0.11(2) -0.066(11) 0.022(7) -0.065(5)
C4D 0.087(6) 0.170(9) 0.113(11) -0.061(11) 0.023(11) -0.064(5)
C5D 0.087(6) 0.158(8) 0.067(9) -0.048(11) 0.023(10) -0.062(6)
C6D 0.095(5) 0.154(9) 0.054(8) -0.036(11) -0.010(7) -0.054(5)
C7D 0.116(7) 0.147(8) 0.091(11) -0.025(12) -0.045(11) -0.046(5)
C8S 0.032(7) 0.047(7) 0.036(5) -0.013(5) -0.006(5) 0.005(5)
C9S 0.048(9) 0.071(9) 0.042(6) -0.014(7) -0.017(6) 0.004(6)
C10S 0.036(8) 0.101(12) 0.074(9) -0.031(8) -0.029(8) -0.007(8)
C11S 0.044(9) 0.081(12) 0.079(9) -0.038(7) 0.012(8) -0.017(8)
C12S 0.033(7) 0.061(7) 0.047(6) -0.015(6) 0.010(6) 0.000(5)
C13S 0.038(8) 0.058(7) 0.033(5) -0.011(5) 0.004(5) -0.002(5)
C14S 0.049(7) 0.066(7) 0.044(6) -0.011(5) 0.013(5) -0.019(6)
C8D 0.032(7) 0.047(7) 0.036(5) -0.013(5) -0.006(5) 0.005(5)
C9D 0.048(9) 0.071(9) 0.042(6) -0.014(7) -0.017(6) 0.004(6)
C10D 0.036(8) 0.101(12) 0.074(9) -0.031(8) -0.029(8) -0.007(8)
C11D 0.044(9) 0.081(12) 0.079(9) -0.038(7) 0.012(8) -0.017(8)
C12D 0.033(7) 0.061(7) 0.047(6) -0.015(6) 0.010(6) 0.000(5)
C13D 0.038(8) 0.058(7) 0.033(5) -0.011(5) 0.004(5) -0.002(5)
C14D 0.049(7) 0.066(7) 0.044(6) -0.011(5) 0.013(5) -0.019(6)

loop_
_atom_type_symbol
_atom_type_description
_atom_type_scat_dispersion_real
_atom_type_scat_dispersion_imag
_atom_type_scat_source
C C 0.0033 0.0016 'International Tables Vol C Tables 4.2.6.8 and 6.1.1.4'
H H 0.0000 0.0000 'International Tables Vol C Tables 4.2.6.8 and 6.1.1.4'
S S 0.1246 0.1234 'International Tables Vol C Tables 4.2.6.8 and 6.1.1.4'
W W -0.8490 6.8722 'International Tables Vol C Tables 4.2.6.8 and 6.1.1.4'

loop_
_geom_angle_atom_site_label_1
_geom_angle_atom_site_label_2
_geom_angle_atom_site_label_3
_geom_angle
C43 W1 S2 119.20(19)
C43 W1 S1 88.54(17)
S2 W1 S1 90.27(6)
C43 W1 S6 118.40(19)
S2 W1 S6 121.77(6)
S1 W1 S6 99.00(6)
C43 W1 S3 96.08(17)
S2 W1 S3 90.84(5)
S1 W1 S3 173.97(6)
S6 W1 S3 75.41(5)
C43 W1 C44 33.2(2)
S2 W1 C44 152.12(15)
S1 W1 C44 85.96(13)
S6 W1 C44 86.09(15)
S3 W1 C44 95.78(13)
C43 W1 W2 65.37(18)
S2 W1 W2 146.28(4)
S1 W1 W2 123.40(4)
S6 W1 W2 59.79(4)
S3 W1 W2 55.89(4)
C44 W1 W2 44.68(13)
C44 W2 S5 114.50(18)
C44 W2 S4 91.33(18)
S5 W2 S4 90.19(7)
C44 W2 S3 118.51(18)
S5 W2 S3 126.31(6)
S4 W2 S3 96.41(6)
C44 W2 S6 97.61(18)
S5 W2 S6 90.32(6)
S4 W2 S6 169.93(5)
S3 W2 S6 75.25(5)
C44 W2 C43 33.7(2)
S5 W2 C43 148.08(14)
S4 W2 C43 88.56(14)
S3 W2 C43 85.48(14)
S6 W2 C43 96.28(14)
C44 W2 W1 66.32(17)
S5 W2 W1 144.34(5)
S4 W2 W1 125.28(5)
S3 W2 W1 59.81(4)
S6 W2 W1 55.51(4)
C43 W2 W1 45.08(14)
C1 S1 W1 116.7(2)
C8 S2 W1 115.9(2)
C15 S3 W2 116.7(2)
C15 S3 W1 118.7(2)
W2 S3 W1 64.30(4)
C22 S4 W2 112.4(2)
C29 S5 W2 117.4(2)
C36 S6 W1 115.4(2)
C36 S6 W2 120.6(2)
W1 S6 W2 64.70(4)
C2 C1 C6 121.7(7)
C2 C1 S1 123.2(6)
C6 C1 S1 115.1(6)
C1 C2 C3 119.9(7)
C1 C2 H2 120.0
C3 C2 H2 120.0
C4 C3 C2 119.9(9)
C4 C3 H3 120.0
C2 C3 H3 120.0
C3 C4 C5 119.0(8)
C3 C4 H4 120.5
C5 C4 H4 120.5
C4 C5 C6 123.7(8)
C4 C5 H5 118.1
C6 C5 H5 118.1
C5 C6 C1 115.7(8)
C5 C6 C7 121.5(7)
C1 C6 C7 122.8(7)
C6 C7 H7A 109.5
C6 C7 H7B 109.5
H7A C7 H7B 109.5
C6 C7 H7C 109.5
H7A C7 H7C 109.5
H7B C7 H7C 109.5
C13 C8 C9 120.4(7)
C13 C8 S2 121.4(6)
C9 C8 S2 118.1(6)
C10 C9 C8 119.7(8)
C10 C9 H9 120.1
C8 C9 H9 120.1
C11 C10 C9 119.8(8)
C11 C10 H10 120.1
C9 C10 H10 120.1
C10 C11 C12 119.7(7)
C10 C11 H11 120.1
C12 C11 H11 120.1
C13 C12 C11 122.0(8)
C13 C12 H12 119.0
C11 C12 H12 119.0
C12 C13 C8 118.3(8)
C12 C13 C14 120.1(8)
C8 C13 C14 121.6(7)
C13 C14 H14A 109.5
C13 C14 H14B 109.5
H14A C14 H14B 109.5
C13 C14 H14C 109.5
H14A C14 H14C 109.5
H14B C14 H14C 109.5
C16 C15 C20 121.1(6)
C16 C15 S3 121.6(5)
C20 C15 S3 117.2(5)
C17 C16 C15 120.7(7)
C17 C16 H16 119.6
C15 C16 H16 119.6
C16 C17 C18 119.4(8)
C16 C17 H17 120.3
C18 C17 H17 120.3
C17 C18 C19 119.9(7)
C17 C18 H18 120.1
C19 C18 H18 120.1
C18 C19 C20 122.0(7)
C18 C19 H19 119.0
C20 C19 H19 119.0
C19 C20 C15 116.9(7)
C19 C20 C21 119.9(6)
C15 C20 C21 123.3(6)
C20 C21 H21A 109.5
C20 C21 H21B 109.5
H21A C21 H21B 109.5
C20 C21 H21C 109.5
H21A C21 H21C 109.5
H21B C21 H21C 109.5
C27 C22 C23 119.7(6)
C27 C22 S4 117.6(5)
C23 C22 S4 122.7(5)
C24 C23 C22 120.2(7)
C24 C23 H23 119.9
C22 C23 H23 119.9
C23 C24 C25 120.2(7)
C23 C24 H24 119.9
C25 C24 H24 119.9
C26 C25 C24 119.5(7)
C26 C25 H25 120.3
C24 C25 H25 120.3
C25 C26 C27 122.6(7)
C25 C26 H26 118.7
C27 C26 H26 118.7
C26 C27 C22 117.8(7)
C26 C27 C28 121.3(7)
C22 C27 C28 120.9(6)
C27 C28 H28A 109.5
C27 C28 H28B 109.5
H28A C28 H28B 109.5
C27 C28 H28C 109.5
H28A C28 H28C 109.5
H28B C28 H28C 109.5
C34 C29 C30 120.2(8)
C34 C29 S5 121.4(6)
C30 C29 S5 118.1(5)
C31 C30 C29 118.9(7)
C31 C30 H30 120.6
C29 C30 H30 120.6
C32 C31 C30 121.0(8)
C32 C31 H31 119.5
C30 C31 H31 119.5
C31 C32 C33 120.5(8)
C31 C32 H32 119.7
C33 C32 H32 119.7
C32 C33 C34 120.9(7)
C32 C33 H33 119.6
C34 C33 H33 119.6
C29 C34 C33 118.5(7)
C29 C34 C35 123.5(8)
C33 C34 C35 118.0(8)
H35D C35D H35E 109.5
H35D C35D H35F 109.5
H35E C35D H35F 109.5
C37 C36 C41 121.2(6)
C37 C36 S6 120.5(5)
C41 C36 S6 118.3(5)
C36 C37 C38 119.9(7)
C36 C37 H37 120.1
C38 C37 H37 120.1
C39 C38 C37 119.0(7)
C39 C38 H38 120.5
C37 C38 H38 120.5
C40 C39 C38 120.6(7)
C40 C39 H39 119.7
C38 C39 H39 119.7
C39 C40 C41 121.6(7)
C39 C40 H40 119.2
C41 C40 H40 119.2
C40 C41 C36 117.8(6)
C40 C41 C42 120.1(7)
C36 C41 C42 122.1(6)
C41 C42 H42A 109.5
C41 C42 H42B 109.5
H42A C42 H42B 109.5
C41 C42 H42C 109.5
H42A C42 H42C 109.5
H42B C42 H42C 109.5
C44 C43 C45 125.9(6)
C44 C43 W1 96.9(4)
C45 C43 W1 136.8(5)
C44 C43 W2 50.6(3)
C45 C43 W2 140.3(4)
W1 C43 W2 69.54(19)
C43 C44 C51 126.0(6)
C43 C44 W2 95.7(4)
C51 C44 W2 138.2(5)
C43 C44 W1 49.9(3)
C51 C44 W1 138.0(4)
W2 C44 W1 69.00(18)
C50 C45 C46 118.3(7)
C50 C45 C43 121.2(6)
C46 C45 C43 120.5(6)
C47 C46 C45 120.6(7)
C47 C46 H46 119.7
C45 C46 H46 119.7
C46 C47 C48 120.3(8)
C46 C47 H47 119.8
C48 C47 H47 119.8
C49 C48 C47 120.1(8)
C49 C48 H48 120.0
C47 C48 H48 120.0
C48 C49 C50 120.2(8)
C48 C49 H49 119.9
C50 C49 H49 119.9
C49 C50 C45 120.5(7)
C49 C50 H50 119.8
C45 C50 H50 119.8
C56 C51 C52 118.7(6)
C56 C51 C44 121.6(6)
C52 C51 C44 119.6(6)
C53 C52 C51 120.1(6)
C53 C52 H52 120.0
C51 C52 H52 120.0
C54 C53 C52 120.1(6)
C54 C53 H53 120.0
C52 C53 H53 120.0
C53 C54 C55 119.9(6)
C53 C54 H54 120.1
C55 C54 H54 120.1
C56 C55 C54 120.4(7)
C56 C55 H55 119.8
C54 C55 H55 119.8
C55 C56 C51 120.8(6)
C55 C56 H56 119.6
C51 C56 H56 119.6
C2S C1S C6S 120.0
C2S C1S C7S 116.8
C6S C1S C7S 123.2
C1S C2S C3S 120.0
C1S C2S H2S 120.0
C3S C2S H2S 120.0
C4S C3S C2S 120.0
C4S C3S H3S 120.0
C2S C3S H3S 120.0
C5S C4S C3S 120.0
C5S C4S H4S 120.0
C3S C4S H4S 120.0
C4S C5S C6S 120.0
C4S C5S H5S 120.0
C6S C5S H5S 120.0
C5S C6S C1S 120.0
C5S C6S H6S 120.0
C1S C6S H6S 120.0
C2D C1D C6D 120.0
C2D C1D C7D 119.94(10)
C6D C1D C7D 119.97(10)
C1D C2D C3D 120.0
C1D C2D H2D 120.0
C3D C2D H2D 120.0
C2D C3D C4D 120.0
C2D C3D H3D 120.0
C4D C3D H3D 120.0
C5D C4D C3D 120.0
C5D C4D H4D 120.0
C3D C4D H4D 120.0
C6D C5D C4D 120.0
C6D C5D H5D 120.0
C4D C5D H5D 120.0
C5D C6D C1D 120.0
C5D C6D H6D 120.0
C1D C6D H6D 120.0
C9S C8S C13S 120.0
C9S C8S C14S 120.7(10)
C13S C8S C14S 119.3(10)
C10S C9S C8S 120.0
C10S C9S H9S 120.0
C8S C9S H9S 120.0
C9S C10S C11S 120.0
C9S C10S H10S 120.0
C11S C10S H10S 120.0
C12S C11S C10S 120.0
C12S C11S H11S 120.0
C10S C11S H11S 120.0
C11S C12S C13S 120.0
C11S C12S H12S 120.0
C13S C12S H12S 120.0
C12S C13S C8S 120.0
C12S C13S H13S 120.0
C8S C13S H13S 120.0
C9D C8D C13D 120.0
C9D C8D C14D 118.0(16)
C13D C8D C14D 122.0(16)
C10D C9D C8D 120.0
C10D C9D H9D 120.0
C8D C9D H9D 120.0
C9D C10D C11D 120.0
C9D C10D H10D 120.0
C11D C10D H10D 120.0
C12D C11D C10D 120.0
C12D C11D H11D 120.0
C10D C11D H11D 120.0
C13D C12D C11D 120.0
C13D C12D H12D 120.0
C11D C12D H12D 120.0
C12D C13D C8D 120.0
C12D C13D H13D 120.0
C8D C13D H13D 120.0

loop_
_geom_bond_atom_site_label_1
_geom_bond_atom_site_label_2
_geom_bond_distance
W1 C43 1.983(6)
W1 S2 2.3243(16)
W1 S1 2.3561(15)
W1 S6 2.3913(16)
W1 S3 2.5163(15)
W1 C44 2.573(6)
W1 W2 2.6231(4)
W2 C44 1.976(6)
W2 S5 2.3232(18)
W2 S4 2.3655(17)
W2 S3 2.4102(15)
W2 S6 2.5072(16)
W2 C43 2.545(6)
S1 C1 1.768(7)
S2 C8 1.780(7)
S3 C15 1.794(6)
S4 C22 1.778(6)
S5 C29 1.774(8)
S6 C36 1.795(6)
C1 C2 1.374(10)
C1 C6 1.421(10)
C2 C3 1.393(10)
C2 H2 0.9500
C3 C4 1.378(13)
C3 H3 0.9500
C4 C5 1.380(13)
C4 H4 0.9500
C5 C6 1.382(11)
C5 H5 0.9500
C6 C7 1.469(12)
C7 H7A 0.9800
C7 H7B 0.9800
C7 H7C 0.9800
C8 C13 1.388(11)
C8 C9 1.405(10)
C9 C10 1.387(10)
C9 H9 0.9500
C10 C11 1.375(13)
C10 H10 0.9500
C11 C12 1.384(13)
C11 H11 0.9500
C12 C13 1.377(10)
C12 H12 0.9500
C13 C14 1.491(11)
C14 H14A 0.9800
C14 H14B 0.9800
C14 H14C 0.9800
C15 C16 1.386(10)
C15 C20 1.403(9)
C16 C17 1.380(10)
C16 H16 0.9500
C17 C18 1.381(10)
C17 H17 0.9500
C18 C19 1.389(12)
C18 H18 0.9500
C19 C20 1.394(10)
C19 H19 0.9500
C20 C21 1.489(10)
C21 H21A 0.9800
C21 H21B 0.9800
C21 H21C 0.9800
C22 C27 1.404(10)
C22 C23 1.413(9)
C23 C24 1.375(9)
C23 H23 0.9500
C24 C25 1.385(11)
C24 H24 0.9500
C25 C26 1.370(11)
C25 H25 0.9500
C26 C27 1.387(9)
C26 H26 0.9500
C27 C28 1.508(10)
C28 H28A 0.9800
C28 H28B 0.9800
C28 H28C 0.9800
C29 C34 1.396(8)
C29 C30 1.415(8)
C30 C31 1.395(9)
C30 H30 0.9500
C31 C32 1.363(9)
C31 H31 0.9500
C32 C33 1.376(10)
C32 H32 0.9500
C33 C34 1.408(10)
C33 H33 0.9500
C34 C35 1.544(13)
C35 H35A 0.9800
C35 H35B 0.9800
C35 H35C 0.9800
C35D H35D 0.9800
C35D H35E 0.9800
C35D H35F 0.9800
C36 C37 1.383(9)
C36 C41 1.392(9)
C37 C38 1.391(9)
C37 H37 0.9500
C38 C39 1.388(10)
C38 H38 0.9500
C39 C40 1.362(10)
C39 H39 0.9500
C40 C41 1.389(9)
C40 H40 0.9500
C41 C42 1.528(10)
C42 H42A 0.9800
C42 H42B 0.9800
C42 H42C 0.9800
C43 C44 1.419(8)
C43 C45 1.468(9)
C44 C51 1.473(8)
C45 C50 1.395(9)
C45 C46 1.396(9)
C46 C47 1.375(10)
C46 H46 0.9500
C47 C48 1.378(12)
C47 H47 0.9500
C48 C49 1.369(12)
C48 H48 0.9500
C49 C50 1.384(10)
C49 H49 0.9500
C50 H50 0.9500
C51 C56 1.385(9)
C51 C52 1.409(8)
C52 C53 1.397(8)
C52 H52 0.9500
C53 C54 1.377(9)
C53 H53 0.9500
C54 C55 1.392(9)
C54 H54 0.9500
C55 C56 1.378(9)
C55 H55 0.9500
C56 H56 0.9500
C1S C2S 1.3900
C1S C6S 1.3900
C1S C7S 1.5555
C2S C3S 1.3900
C2S H2S 0.9500
C3S C4S 1.3900
C3S H3S 0.9500
C4S C5S 1.3900
C4S H4S 0.9500
C5S C6S 1.3900
C5S H5S 0.9500
C6S H6S 0.9500
C7S H7D 0.9800
C7S H7E 0.9800
C7S H7F 0.9800
C1D C2D 1.3900
C1D C6D 1.3900
C1D C7D 1.5553
C2D C3D 1.3900
C2D H2D 0.9500
C3D C4D 1.3900
C3D H3D 0.9500
C4D C5D 1.3900
C4D H4D 0.9500
C5D C6D 1.3900
C5D H5D 0.9500
C6D H6D 0.9500
C7D H7G 0.9800
C7D H7H 0.9800
C7D H7I 0.9800
C8S C9S 1.3900
C8S C13S 1.3900
C8S C14S 1.446(18)
C9S C10S 1.3900
C9S H9S 0.9500
C10S C11S 1.3900
C10S H10S 0.9500
C11S C12S 1.3900
C11S H11S 0.9500
C12S C13S 1.3900
C12S H12S 0.9500
C13S H13S 0.9500
C14S H14D 0.9800
C14S H14E 0.9800
C14S H14F 0.9800
C8D C9D 1.3900
C8D C13D 1.3900
C8D C14D 1.51(3)
C9D C10D 1.3900
C9D H9D 0.9500
C10D C11D 1.3900
C10D H10D 0.9500
C11D C12D 1.3900
C11D H11D 0.9500
C12D C13D 1.3900
C12D H12D 0.9500
C13D H13D 0.9500
C14D H14D 0.9800
C14D H14E 0.9800
C14D H14F 0.9800

loop_
_geom_torsion_atom_site_label_1
_geom_torsion_atom_site_label_2
_geom_torsion_atom_site_label_3
_geom_torsion_atom_site_label_4
_geom_torsion
C43 W1 W2 C44 32.3(3)
S2 W1 W2 C44 138.5(2)
S1 W1 W2 C44 -38.1(2)
S6 W1 W2 C44 -118.5(2)
S3 W1 W2 C44 149.1(2)
C43 W1 W2 S5 131.8(2)
S2 W1 W2 S5 -121.95(12)
S1 W1 W2 S5 61.43(10)
S6 W1 W2 S5 -18.95(9)
S3 W1 W2 S5 -111.37(9)
C44 W1 W2 S5 99.5(2)
C43 W1 W2 S4 -41.50(19)
S2 W1 W2 S4 64.75(10)
S1 W1 W2 S4 -111.87(7)
S6 W1 W2 S4 167.75(6)
S3 W1 W2 S4 75.33(7)
C44 W1 W2 S4 -73.8(2)
C43 W1 W2 S3 -116.83(19)
S2 W1 W2 S3 -10.58(10)
S1 W1 W2 S3 172.80(7)
S6 W1 W2 S3 92.42(6)
C44 W1 W2 S3 -149.1(2)
C43 W1 W2 S6 150.75(19)
S2 W1 W2 S6 -103.00(9)
S1 W1 W2 S6 80.38(7)
S3 W1 W2 S6 -92.42(6)
C44 W1 W2 S6 118.5(2)
S2 W1 W2 C43 106.3(2)
S1 W1 W2 C43 -70.37(19)
S6 W1 W2 C43 -150.75(19)
S3 W1 W2 C43 116.83(19)
C44 W1 W2 C43 -32.3(3)
C43 W1 S1 C1 -165.4(3)
S2 W1 S1 C1 75.4(2)
S6 W1 S1 C1 -46.9(2)
S3 W1 S1 C1 -25.3(6)
C44 W1 S1 C1 -132.3(3)
W2 W1 S1 C1 -106.5(2)
C43 W1 S2 C8 100.8(4)
S1 W1 S2 C8 -170.8(3)
S6 W1 S2 C8 -70.0(3)
S3 W1 S2 C8 3.3(3)
C44 W1 S2 C8 107.4(4)
W2 W1 S2 C8 12.1(3)
C44 W2 S3 C15 78.4(3)
S5 W2 S3 C15 -111.6(3)
S4 W2 S3 C15 -16.6(3)
S6 W2 S3 C15 169.1(3)
C43 W2 S3 C15 71.4(3)
W1 W2 S3 C15 110.7(3)
C44 W2 S3 W1 -32.4(2)
S5 W2 S3 W1 137.65(6)
S4 W2 S3 W1 -127.38(5)
S6 W2 S3 W1 58.38(4)
C43 W2 S3 W1 -39.34(14)
C43 W1 S3 C15 -53.1(3)
S2 W1 S3 C15 66.4(2)
S1 W1 S3 C15 167.0(5)
S6 W1 S3 C15 -170.9(2)
C44 W1 S3 C15 -86.5(3)
W2 W1 S3 C15 -107.8(2)
C43 W1 S3 W2 54.66(19)
S2 W1 S3 W2 174.15(5)
S1 W1 S3 W2 -85.3(5)
S6 W1 S3 W2 -63.15(5)
C44 W1 S3 W2 21.28(15)
C44 W2 S4 C22 -164.7(3)
S5 W2 S4 C22 80.8(2)
S3 W2 S4 C22 -45.8(2)
S6 W2 S4 C22 -12.1(4)
C43 W2 S4 C22 -131.1(3)
W1 W2 S4 C22 -103.1(2)
C44 W2 S5 C29 99.0(3)
S4 W2 S5 C29 -169.5(2)
S3 W2 S5 C29 -71.4(3)
S6 W2 S5 C29 0.4(2)
C43 W2 S5 C29 102.9(4)
W1 W2 S5 C29 16.0(3)
C43 W1 S6 C36 83.2(3)
S2 W1 S6 C36 -106.0(2)
S1 W1 S6 C36 -10.0(2)
S3 W1 S6 C36 172.3(2)
C44 W1 S6 C36 75.3(3)
W2 W1 S6 C36 113.5(2)
C43 W1 S6 W2 -30.33(19)
S2 W1 S6 W2 140.49(5)
S1 W1 S6 W2 -123.56(5)
S3 W1 S6 W2 58.74(4)
C44 W1 S6 W2 -38.28(13)
C44 W2 S6 C36 -51.4(3)
S5 W2 S6 C36 63.3(2)
S4 W2 S6 C36 156.2(4)
S3 W2 S6 C36 -169.0(3)
C43 W2 S6 C36 -85.4(3)
W1 W2 S6 C36 -105.8(2)
C44 W2 S6 W1 54.31(18)
S5 W2 S6 W1 169.09(5)
S4 W2 S6 W1 -98.0(3)
S3 W2 S6 W1 -63.26(5)
C43 W2 S6 W1 20.37(14)
W1 S1 C1 C2 -21.3(7)
W1 S1 C1 C6 160.0(4)
C6 C1 C2 C3 -1.0(11)
S1 C1 C2 C3 -179.6(6)
C1 C2 C3 C4 -0.4(12)
C2 C3 C4 C5 1.3(14)
C3 C4 C5 C6 -0.7(15)
C4 C5 C6 C1 -0.7(13)
C4 C5 C6 C7 -179.1(9)
C2 C1 C6 C5 1.5(11)
S1 C1 C6 C5 -179.7(6)
C2 C1 C6 C7 180.0(7)
S1 C1 C6 C7 -1.3(10)
W1 S2 C8 C13 83.5(6)
W1 S2 C8 C9 -100.4(6)
C13 C8 C9 C10 0.6(11)
S2 C8 C9 C10 -175.6(6)
C8 C9 C10 C11 -0.5(12)
C9 C10 C11 C12 0.8(12)
C10 C11 C12 C13 -1.3(13)
C11 C12 C13 C8 1.3(12)
C11 C12 C13 C14 -179.8(7)
C9 C8 C13 C12 -1.0(11)
S2 C8 C13 C12 175.0(6)
C9 C8 C13 C14 -179.8(7)
S2 C8 C13 C14 -3.8(10)
W2 S3 C15 C16 -53.7(6)
W1 S3 C15 C16 20.2(6)
W2 S3 C15 C20 128.9(5)
W1 S3 C15 C20 -157.3(4)
C20 C15 C16 C17 0.1(11)
S3 C15 C16 C17 -177.2(6)
C15 C16 C17 C18 0.5(12)
C16 C17 C18 C19 -1.5(12)
C17 C18 C19 C20 1.8(12)
C18 C19 C20 C15 -1.1(11)
C18 C19 C20 C21 177.5(7)
C16 C15 C20 C19 0.2(10)
S3 C15 C20 C19 177.6(5)
C16 C15 C20 C21 -178.4(7)
S3 C15 C20 C21 -1.0(9)
W2 S4 C22 C27 148.6(5)
W2 S4 C22 C23 -32.3(6)
C27 C22 C23 C24 0.7(10)
S4 C22 C23 C24 -178.5(5)
C22 C23 C24 C25 -1.8(10)
C23 C24 C25 C26 1.9(11)
C24 C25 C26 C27 -0.9(12)
C25 C26 C27 C22 -0.2(11)
C25 C26 C27 C28 178.6(7)
C23 C22 C27 C26 0.3(10)
S4 C22 C27 C26 179.5(5)
C23 C22 C27 C28 -178.5(7)
S4 C22 C27 C28 0.7(9)
W2 S5 C29 C34 -113.7(4)
W2 S5 C29 C30 72.6(4)
C34 C29 C30 C31 0.2(8)
S5 C29 C30 C31 174.0(5)
C29 C30 C31 C32 -0.2(8)
C30 C31 C32 C33 0.6(8)
C31 C32 C33 C34 -1.0(8)
C30 C29 C34 C33 -0.6(8)
S5 C29 C34 C33 -174.2(4)
C30 C29 C34 C35 178.7(6)
S5 C29 C34 C35 5.1(8)
C32 C33 C34 C29 1.0(8)
C32 C33 C34 C35 -178.4(6)
W1 S6 C36 C37 -56.1(6)
W2 S6 C36 C37 18.3(6)
W1 S6 C36 C41 124.2(5)
W2 S6 C36 C41 -161.4(4)
C41 C36 C37 C38 -0.9(10)
S6 C36 C37 C38 179.4(5)
C36 C37 C38 C39 -0.3(10)
C37 C38 C39 C40 0.0(11)
C38 C39 C40 C41 1.5(11)
C39 C40 C41 C36 -2.6(11)
C39 C40 C41 C42 178.0(7)
C37 C36 C41 C40 2.3(10)
S6 C36 C41 C40 -178.1(5)
C37 C36 C41 C42 -178.3(6)
S6 C36 C41 C42 1.4(9)
S2 W1 C43 C44 174.3(3)
S1 W1 C43 C44 84.9(3)
S6 W1 C43 C44 -14.6(4)
S3 W1 C43 C44 -91.3(3)
W2 W1 C43 C44 -43.3(3)
S2 W1 C43 C45 1.0(7)
S1 W1 C43 C45 -88.5(6)
S6 W1 C43 C45 172.1(5)
S3 W1 C43 C45 95.4(6)
C44 W1 C43 C45 -173.3(8)
W2 W1 C43 C45 143.4(6)
S2 W1 C43 W2 -142.37(8)
S1 W1 C43 W2 128.13(9)
S6 W1 C43 W2 28.69(17)
S3 W1 C43 W2 -47.99(10)
C44 W1 C43 W2 43.3(3)
S5 W2 C43 C44 -6.5(5)
S4 W2 C43 C44 -94.6(4)
S3 W2 C43 C44 168.9(4)
S6 W2 C43 C44 94.3(4)
W1 W2 C43 C44 118.2(4)
C44 W2 C43 C45 101.5(8)
S5 W2 C43 C45 95.0(7)
S4 W2 C43 C45 6.9(7)
S3 W2 C43 C45 -89.6(7)
S6 W2 C43 C45 -164.2(6)
W1 W2 C43 C45 -140.3(7)
C44 W2 C43 W1 -118.2(4)
S5 W2 C43 W1 -124.7(2)
S4 W2 C43 W1 147.24(14)
S3 W2 C43 W1 50.69(13)
S6 W2 C43 W1 -23.90(15)
C45 C43 C44 C51 48.3(9)
W1 C43 C44 C51 -126.1(6)
W2 C43 C44 C51 177.6(8)
C45 C43 C44 W2 -129.4(5)
W1 C43 C44 W2 56.3(3)
C45 C43 C44 W1 174.4(7)
W2 C43 C44 W1 -56.3(3)
S5 W2 C44 C43 176.2(3)
S4 W2 C44 C43 85.4(4)
S3 W2 C44 C43 -12.6(4)
S6 W2 C44 C43 -89.9(4)
W1 W2 C44 C43 -43.0(3)
S5 W2 C44 C51 -0.9(8)
S4 W2 C44 C51 -91.7(7)
S3 W2 C44 C51 170.2(6)
S6 W2 C44 C51 92.9(7)
C43 W2 C44 C51 -177.1(9)
W1 W2 C44 C51 139.9(7)
S5 W2 C44 W1 -140.82(8)
S4 W2 C44 W1 128.37(9)
S3 W2 C44 W1 30.34(18)
S6 W2 C44 W1 -46.97(10)
C43 W2 C44 W1 43.0(3)
S2 W1 C44 C43 -10.6(5)
S1 W1 C44 C43 -93.5(4)
S6 W1 C44 C43 167.2(4)
S3 W1 C44 C43 92.3(4)
W2 W1 C44 C43 117.6(4)
C43 W1 C44 C51 102.4(8)
S2 W1 C44 C51 91.8(7)
S1 W1 C44 C51 8.9(6)
S6 W1 C44 C51 -90.5(6)
S3 W1 C44 C51 -165.4(6)
W2 W1 C44 C51 -140.1(7)
C43 W1 C44 W2 -117.6(4)
S2 W1 C44 W2 -128.2(2)
S1 W1 C44 W2 148.91(15)
S6 W1 C44 W2 49.59(14)
S3 W1 C44 W2 -25.30(16)
C44 C43 C45 C50 -160.1(6)
W1 C43 C45 C50 11.7(10)
W2 C43 C45 C50 130.7(6)
C44 C43 C45 C46 18.8(9)
W1 C43 C45 C46 -169.4(5)
W2 C43 C45 C46 -50.4(9)
C50 C45 C46 C47 -1.7(10)
C43 C45 C46 C47 179.4(6)
C45 C46 C47 C48 2.3(12)
C46 C47 C48 C49 -2.4(13)
C47 C48 C49 C50 2.0(13)
C48 C49 C50 C45 -1.5(11)
C46 C45 C50 C49 1.3(10)
C43 C45 C50 C49 -179.8(6)
C43 C44 C51 C56 -161.7(7)
W2 C44 C51 C56 14.7(11)
W1 C44 C51 C56 130.7(7)
C43 C44 C51 C52 20.6(10)
W2 C44 C51 C52 -162.9(5)
W1 C44 C51 C52 -46.9(10)
C56 C51 C52 C53 -1.7(10)
C44 C51 C52 C53 176.0(6)
C51 C52 C53 C54 1.8(11)
C52 C53 C54 C55 -0.6(11)
C53 C54 C55 C56 -0.5(12)
C54 C55 C56 C51 0.6(12)
C52 C51 C56 C55 0.6(11)
C44 C51 C56 C55 -177.2(7)
C6S C1S C2S C3S 0.0
C7S C1S C2S C3S 177.5
C1S C2S C3S C4S 0.0
C2S C3S C4S C5S 0.0
C3S C4S C5S C6S 0.0
C4S C5S C6S C1S 0.0
C2S C1S C6S C5S 0.0
C7S C1S C6S C5S -177.4
C6D C1D C2D C3D 0.0
C7D C1D C2D C3D 177(2)
C1D C2D C3D C4D 0.0
C2D C3D C4D C5D 0.0
C3D C4D C5D C6D 0.0
C4D C5D C6D C1D 0.0
C2D C1D C6D C5D 0.0
C7D C1D C6D C5D -177(2)
C13S C8S C9S C10S 0.0
C14S C8S C9S C10S -179.3(11)
C8S C9S C10S C11S 0.0
C9S C10S C11S C12S 0.0
C10S C11S C12S C13S 0.0
C11S C12S C13S C8S 0.0
C9S C8S C13S C12S 0.0
C14S C8S C13S C12S 179.3(11)
C13D C8D C9D C10D 0.0
C14D C8D C9D C10D 179(2)
C8D C9D C10D C11D 0.0
C9D C10D C11D C12D 0.0
C10D C11D C12D C13D 0.0
C11D C12D C13D C8D 0.0
C9D C8D C13D C12D 0.0
C14D C8D C13D C12D -179(2)
